data_1001286
loop_
_publ_author_name
'Guillo, M'
'Mercey, B'
'Deschanvres, G'

_publ_section_title
;
Systemes Cu X (X = Cl, Br) - Hg S. Etude des composes Cu Hg S X (X =
Cl, Br)
;
_journal_coden_ASTM MRBUAC
_journal_name_full 'Materials Research Bulletin'
_journal_page_first 947
_journal_page_last 954
_journal_paper_doi 10.1016/0025-5408(79)90162-4
_journal_volume 14
_journal_year 1979
_chemical_formula_structural 'CU HG S CL'
_chemical_formula_sum 'Cl Cu Hg S'
_chemical_name_systematic 'COPPER(I) MERCURY SULFIDE CHLORIDE'
_space_group_IT_number 55
_symmetry_cell_setting orthorhombic
_symmetry_Int_Tables_number 55
_symmetry_space_group_name_Hall '-P 2 2ab'
_symmetry_space_group_name_H-M 'P b a m'
_cell_angle_alpha 90
_cell_angle_beta 90
_cell_angle_gamma 90
_cell_formula_units_Z 8
_cell_length_a 9.844(5)
_cell_length_b 17.752(7)
_cell_length_c 4.095(2)
_cell_volume 715.6
_exptl_crystal_density_meas 6.2
_refine_ls_R_factor_all 0.09
_cod_database_code 1001286

loop_
_symmetry_equiv_pos_as_xyz
x,y,z
-x,-y,z
1/2+x,1/2-y,-z
1/2-x,1/2+y,-z
-x,-y,-z
x,y,-z
1/2-x,1/2+y,z
1/2+x,1/2-y,z

loop_
_atom_site_label
_atom_site_type_symbol
_atom_site_symmetry_multiplicity
_atom_site_Wyckoff_symbol
_atom_site_fract_x
_atom_site_fract_y
_atom_site_fract_z
_atom_site_occupancy
_atom_site_attached_hydrogens
_atom_site_calc_flag
Hg1 Hg2+ 2 c 0. 0.5 0. 1. 0 d
Hg2 Hg2+ 2 a 0. 0. 0. 1. 0 d
Hg3 Hg2+ 4 g 0.24(5) 0.641(7) 0. 1. 0 d
Cu1 Cu1+ 4 h 0.43(2) 0.33(3) 0.5 1. 0 d
Cu2 Cu1+ 4 h 0.08(4) 0.36(5) 0.5 1. 0 d
S1 S2- 4 g 0.50(4) 0.36(5) 0. 1. 0 d
S2 S2- 4 g .00(4) 0.36(5) 0. 1. 0 d
Cl1 Cl1- 4 h 0.26(9) 0.47(3) 0.5 1. 0 d
Cl2 Cl1- 4 h 0.25(9) 0.26(3) 0.5 1. 0 d

loop_
_atom_type_symbol
_atom_type_oxidation_number
Hg2+ 2.000
Cu1+ 1.000
S2- -2.000
Cl1- -1.000
